data_7020881
loop_
_publ_author_name
'Razali, Mohd R.'
'Chesman, Anthony S. R.'
'Chilton, Nicholas F.'
'Langley, Stuart K.'
'Moubaraki, Boujemaa'
'Murray, Keith S.'
'Deacon, Glen B.'
'Batten, Stuart R.'

_publ_section_title
;
 Structure and magnetism of a mixed-valence octanuclear manganese(ii/iii)
 cluster derived from carbamoylcyanonitrosomethanide (ccnm).
;
_journal_issue 5
_journal_name_full 'Dalton transactions (Cambridge, England : 2003)'
_journal_page_first 1400
_journal_page_last 1405
_journal_paper_doi 10.1039/c2dt32303f
_journal_volume 42
_journal_year 2013
_chemical_formula_sum 'C44 H50 Mn8 N40 O35'
_chemical_formula_weight 2124.65
_chemical_name_systematic
;
?
;
_space_group_IT_number 14
_symmetry_cell_setting monoclinic
_symmetry_space_group_name_Hall '-P 2yn'
_symmetry_space_group_name_H-M 'P 1 21/n 1'
_atom_sites_solution_hydrogens geom
_atom_sites_solution_primary direct
_atom_sites_solution_secondary difmap
_audit_creation_method SHELXL-97
_cell_angle_alpha 90.00
_cell_angle_beta 100.61(3)
_cell_angle_gamma 90.00
_cell_formula_units_Z 4
_cell_length_a 15.829(3)
_cell_length_b 25.054(5)
_cell_length_c 21.256(4)
_cell_measurement_reflns_used 58076
_cell_measurement_temperature 100(2)
_cell_measurement_theta_max 26.71
_cell_measurement_theta_min 1.84
_cell_volume 8286(3)
_computing_cell_refinement 'XDS (Kabsch, 1993)'
_computing_data_collection 'Blu-Ice (McPhillips et al, 2002)'
_computing_data_reduction 'XDS (Kabsch, 1993)'
_computing_molecular_graphics X-SEED
_computing_publication_material 'XCIF V6.12 (BrukerAXS, 2001).'
_computing_structure_refinement 'SHELXL-97 (Sheldrick, 1997)'
_computing_structure_solution 'SHELXS-97 (Sheldrick, 1990)'
_diffrn_ambient_temperature 100(2)
_diffrn_detector_area_resol_mean 0
_diffrn_measured_fraction_theta_full 0.950
_diffrn_measured_fraction_theta_max 0.950
_diffrn_measurement_device_type 'ADSC Quantum 210r'
_diffrn_measurement_method 'scans in phi'
_diffrn_radiation_monochromator silicon
_diffrn_radiation_source 'Australian synchrotron MX1'
_diffrn_radiation_type synchrotron
_diffrn_radiation_wavelength 0.71082
_diffrn_reflns_av_R_equivalents 0.1137
_diffrn_reflns_av_sigmaI/netI 0.0828
_diffrn_reflns_limit_h_max 17
_diffrn_reflns_limit_h_min -17
_diffrn_reflns_limit_k_max 29
_diffrn_reflns_limit_k_min -27
_diffrn_reflns_limit_l_max 25
_diffrn_reflns_limit_l_min -25
_diffrn_reflns_number 52446
_diffrn_reflns_theta_full 25.00
_diffrn_reflns_theta_max 25.00
_diffrn_reflns_theta_min 1.27
_diffrn_standards_decay_% 0
_diffrn_standards_interval_count 0
_diffrn_standards_interval_time 0
_diffrn_standards_number 0
_exptl_absorpt_coefficient_mu 1.285
_exptl_absorpt_correction_T_max 0.876
_exptl_absorpt_correction_T_min 0.657
_exptl_absorpt_correction_type multi-scan
_exptl_absorpt_process_details SADABS
_exptl_crystal_colour red
_exptl_crystal_density_diffrn 1.703
_exptl_crystal_density_method 'not measured'
_exptl_crystal_description plate
_exptl_crystal_F_000 4240
_exptl_crystal_size_max 0.02
_exptl_crystal_size_mid 0.01
_exptl_crystal_size_min 0.01
_refine_diff_density_max 2.097
_refine_diff_density_min -0.786
_refine_diff_density_rms 0.154
_refine_ls_extinction_coef 0.0058(3)
_refine_ls_extinction_expression Fc^*^=kFc[1+0.001xFc^2^\l^3^/sin(2\q)]^-1/4^
_refine_ls_extinction_method SHELXL
_refine_ls_goodness_of_fit_ref 1.127
_refine_ls_hydrogen_treatment constr
_refine_ls_matrix_type full
_refine_ls_number_parameters 1134
_refine_ls_number_reflns 13871
_refine_ls_number_restraints 0
_refine_ls_restrained_S_all 1.127
_refine_ls_R_factor_all 0.1315
_refine_ls_R_factor_gt 0.0859
_refine_ls_shift/su_max 0.000
_refine_ls_shift/su_mean 0.000
_refine_ls_structure_factor_coef Fsqd
_refine_ls_weighting_details 'calc w=1/[\s^2^(Fo^2^)+(0.0817P)^2^+59.4268P] where P=(Fo^2^+2Fc^2^)/3'
_refine_ls_weighting_scheme calc
_refine_ls_wR_factor_gt 0.2024
_refine_ls_wR_factor_ref 0.2243
_reflns_number_gt 9250
_reflns_number_total 13871
_reflns_threshold_expression >2sigma(I)
_cod_data_source_file c2dt32303f.txt
_cod_data_source_block mn8
_cod_original_cell_volume 8285(3)
_cod_original_sg_symbol_H-M P21/n
_cod_database_code 7020881

loop_
_symmetry_equiv_pos_as_xyz
'x, y, z'
'-x+1/2, y+1/2, -z+1/2'
'-x, -y, -z'
'x-1/2, -y-1/2, z-1/2'

loop_
_atom_site_label
_atom_site_type_symbol
_atom_site_fract_x
_atom_site_fract_y
_atom_site_fract_z
_atom_site_U_iso_or_equiv
_atom_site_adp_type
_atom_site_occupancy
_atom_site_symmetry_multiplicity
_atom_site_calc_flag
_atom_site_refinement_flags
Mn1 Mn 0.03174(8) 0.18285(6) 0.29110(6) 0.0278(3) Uani 1 1 d .
Mn2 Mn 0.04657(8) 0.29404(6) 0.32233(6) 0.0276(3) Uani 1 1 d .
Mn3 Mn -0.10035(8) 0.23618(6) 0.36927(6) 0.0285(3) Uani 1 1 d .
Mn4 Mn -0.12182(8) 0.25284(6) 0.23418(6) 0.0280(3) Uani 1 1 d .
Mn5 Mn -0.19110(8) 0.12951(6) 0.27524(6) 0.0315(4) Uani 1 1 d .
Mn6 Mn 0.07738(9) 0.26345(6) 0.16701(6) 0.0308(4) Uani 1 1 d .
Mn7 Mn -0.15719(9) 0.36822(6) 0.32306(6) 0.0322(4) Uani 1 1 d .
Mn8 Mn 0.13048(8) 0.20957(6) 0.44886(6) 0.0310(4) Uani 1 1 d .
O1 O 0.0422(4) 0.2283(2) 0.3642(3) 0.0276(13) Uani 1 1 d .
O2 O -0.0960(4) 0.2933(2) 0.3128(3) 0.0288(14) Uani 1 1 d .
O3 O -0.1091(4) 0.1960(2) 0.2919(3) 0.0285(14) Uani 1 1 d .
O4 O 0.0212(4) 0.2484(2) 0.2480(3) 0.0291(14) Uani 1 1 d .
O5 O 0.0308(4) 0.1424(3) 0.2109(3) 0.0321(14) Uani 1 1 d .
O6 O 0.0199(4) 0.1135(3) 0.3358(3) 0.0346(15) Uani 1 1 d .
O7 O 0.1696(4) 0.1668(3) 0.3121(3) 0.0361(16) Uani 1 1 d .
O8 O 0.0788(4) 0.3329(3) 0.4053(3) 0.0312(14) Uani 1 1 d .
O9 O 0.0362(4) 0.3637(3) 0.2787(3) 0.0354(15) Uani 1 1 d .
O10 O 0.1790(4) 0.3030(3) 0.3085(3) 0.0351(15) Uani 1 1 d .
O11 O -0.0826(4) 0.1798(3) 0.4372(3) 0.0326(15) Uani 1 1 d .
O12 O -0.0984(4) 0.2841(3) 0.4417(3) 0.0347(15) Uani 1 1 d .
O13 O -0.2377(4) 0.2217(3) 0.3687(3) 0.0332(15) Uani 1 1 d .
O14 O -0.2573(4) 0.2751(3) 0.2254(3) 0.0322(15) Uani 1 1 d .
O15 O -0.1200(4) 0.3117(3) 0.1730(3) 0.0324(15) Uani 1 1 d .
O16 O -0.1480(4) 0.2027(3) 0.1606(3) 0.0310(14) Uani 1 1 d .
O28 O -0.1885(4) 0.0569(3) 0.2172(3) 0.0427(17) Uani 1 1 d .
O29 O -0.3299(4) 0.1245(3) 0.2297(3) 0.0348(15) Uani 1 1 d .
O30 O -0.2192(4) 0.0737(3) 0.3465(3) 0.0351(15) Uani 1 1 d .
O31 O 0.2016(4) 0.2339(3) 0.1473(3) 0.0402(16) Uani 1 1 d .
O32 O 0.0372(4) 0.2369(3) 0.0642(3) 0.0396(16) Uani 1 1 d .
O33 O 0.1004(4) 0.3382(3) 0.1158(3) 0.0425(17) Uani 1 1 d .
O34 O -0.2820(4) 0.3879(3) 0.3526(3) 0.0410(17) Uani 1 1 d .
O35 O -0.1885(4) 0.4368(3) 0.2606(3) 0.0392(16) Uani 1 1 d .
O36 O -0.1165(4) 0.4371(3) 0.3956(3) 0.0350(15) Uani 1 1 d .
O37 O 0.1320(4) 0.2331(3) 0.5502(3) 0.0350(15) Uani 1 1 d .
O38 O 0.1558(4) 0.1340(3) 0.4992(3) 0.0391(16) Uani 1 1 d .
O39 O 0.2693(4) 0.2274(3) 0.4811(3) 0.0412(17) Uani 1 1 d .
O40 O -0.4505(6) 0.4375(4) 0.4466(4) 0.077(3) Uani 1 1 d .
O41 O -0.0159(11) 0.4660(6) 0.6439(6) 0.158(7) Uani 1 1 d .
O42 O -0.0590(6) 0.5646(4) 0.1226(4) 0.087(3) Uani 1 1 d .
O43 O -0.1874(8) 0.0029(5) -0.0115(6) 0.115(4) Uani 1 1 d .
O44 O 0.1315(8) 0.4528(5) 0.3739(6) 0.117(4) Uani 1 1 d .
O45 O -0.6330(8) 0.4267(5) 0.4055(6) 0.114(4) Uani 1 1 d .
O46 O 0.2627(9) 0.4018(7) 0.1654(7) 0.147(6) Uani 1 1 d .
N1 N -0.1652(5) 0.1534(3) 0.1760(3) 0.0319(18) Uani 1 1 d .
N2 N -0.2706(5) 0.1874(3) 0.3249(3) 0.0324(18) Uani 1 1 d .
N3 N -0.0597(5) 0.0987(3) 0.3383(3) 0.0325(18) Uani 1 1 d .
N4 N 0.1886(5) 0.2837(3) 0.2534(3) 0.0325(18) Uani 1 1 d .
N39 N 0.2410(12) 0.0939(8) 0.0786(10) 0.146(7) Uiso 1 1 d .
N5 N 0.0384(4) 0.1725(3) 0.1618(3) 0.0316(18) Uani 1 1 d .
N6 N -0.0507(5) 0.3181(3) 0.1497(3) 0.0374(19) Uani 1 1 d .
N7 N -0.2667(5) 0.3146(3) 0.2656(3) 0.0344(18) Uani 1 1 d .
N8 N -0.0363(5) 0.3896(3) 0.2758(3) 0.0338(18) Uani 1 1 d .
N9 N -0.1090(5) 0.3354(3) 0.4264(4) 0.0349(19) Uani 1 1 d .
N10 N 0.0999(5) 0.3006(3) 0.4549(3) 0.0337(19) Uani 1 1 d .
N11 N -0.0031(5) 0.1688(3) 0.4630(3) 0.0353(19) Uani 1 1 d .
N12 N 0.2042(5) 0.1850(3) 0.3690(3) 0.0356(19) Uani 1 1 d .
N13 N -0.1726(6) 0.1367(4) 0.0141(4) 0.053(2) Uani 1 1 d .
N14 N -0.2067(6) 0.0206(4) 0.1176(4) 0.052(2) Uani 1 1 d .
H74A H -0.2154 -0.0115 0.1322 0.062 Uiso 1 1 calc R
H74B H -0.2083 0.0255 0.0764 0.062 Uiso 1 1 calc R
N15 N -0.4467(5) 0.2264(4) 0.3853(4) 0.054(3) Uani 1 1 d .
N16 N -0.4658(5) 0.1319(4) 0.2428(4) 0.049(2) Uani 1 1 d .
H45A H -0.4834 0.1113 0.2093 0.059 Uiso 1 1 calc R
H45B H -0.5032 0.1451 0.2645 0.059 Uiso 1 1 calc R
N17 N 0.0576(5) 0.0177(4) 0.4529(4) 0.049(2) Uani 1 1 d .
N18 N -0.1769(5) 0.0214(4) 0.4325(4) 0.048(2) Uani 1 1 d .
H83A H -0.2300 0.0146 0.4369 0.057 Uiso 1 1 calc R
H83B H -0.1336 0.0074 0.4593 0.057 Uiso 1 1 calc R
N19 N 0.4000(6) 0.3145(4) 0.3171(5) 0.060(3) Uani 1 1 d .
N20 N 0.3465(5) 0.2386(4) 0.1689(4) 0.053(3) Uani 1 1 d .
H20A H 0.3503 0.2192 0.1350 0.064 Uiso 1 1 calc R
H20B H 0.3935 0.2503 0.1938 0.064 Uiso 1 1 calc R
N21 N 0.0194(7) 0.0491(5) 0.0900(4) 0.059(3) Uani 1 1 d .
N22 N 0.0404(6) 0.1682(4) -0.0041(4) 0.052(2) Uani 1 1 d .
H49A H 0.0408 0.1898 -0.0367 0.062 Uiso 1 1 calc R
H49B H 0.0413 0.1334 -0.0098 0.062 Uiso 1 1 calc R
N23 N -0.1713(6) 0.4254(4) 0.0845(4) 0.047(2) Uani 1 1 d .
N24 N 0.0431(6) 0.4034(4) 0.0485(4) 0.058(3) Uani 1 1 d .
H50A H 0.0925 0.4093 0.0363 0.069 Uiso 1 1 calc R
H50B H -0.0024 0.4224 0.0321 0.069 Uiso 1 1 calc R
N25 N -0.4770(6) 0.2758(4) 0.2147(4) 0.055(3) Uani 1 1 d .
N26 N -0.4239(5) 0.3725(3) 0.3429(4) 0.040(2) Uani 1 1 d .
H34A H -0.4278 0.3950 0.3740 0.047 Uiso 1 1 calc R
H34B H -0.4699 0.3555 0.3232 0.047 Uiso 1 1 calc R
N27 N 0.0765(7) 0.4755(5) 0.1955(5) 0.070(3) Uani 1 1 d .
N28 N -0.1399(6) 0.5081(4) 0.2113(4) 0.049(2) Uani 1 1 d .
H58A H -0.1895 0.5248 0.2070 0.059 Uiso 1 1 calc R
H58B H -0.0967 0.5229 0.1970 0.059 Uiso 1 1 calc R
N29 N -0.0674(6) 0.3391(4) 0.5907(4) 0.050(2) Uani 1 1 d .
N30 N -0.0980(6) 0.4621(4) 0.4990(4) 0.049(2) Uani 1 1 d .
H52A H -0.1009 0.4963 0.4894 0.059 Uiso 1 1 calc R
H52B H -0.0902 0.4519 0.5392 0.059 Uiso 1 1 calc R
N31 N 0.1107(6) 0.4213(4) 0.5333(4) 0.047(2) Uani 1 1 d .
N32 N 0.1480(5) 0.2986(4) 0.6244(3) 0.0379(19) Uani 1 1 d .
H46A H 0.1590 0.2758 0.6562 0.045 Uiso 1 1 calc R
H46B H 0.1474 0.3331 0.6323 0.045 Uiso 1 1 calc R
N33 N 0.3852(6) 0.1600(5) 0.3066(5) 0.062(3) Uani 1 1 d .
N34 N 0.4060(5) 0.2165(4) 0.4637(4) 0.050(2) Uani 1 1 d .
H69A H 0.4290 0.2302 0.5010 0.060 Uiso 1 1 calc R
H69B H 0.4391 0.2053 0.4374 0.060 Uiso 1 1 calc R
N35 N 0.1256(6) 0.1002(4) 0.5912(4) 0.049(2) Uani 1 1 d .
H67A H 0.1796 0.0911 0.6044 0.059 Uiso 1 1 calc R
H67B H 0.0872 0.0936 0.6153 0.059 Uiso 1 1 calc R
N36 N -0.1083(7) 0.1099(6) 0.5732(6) 0.086(4) Uani 1 1 d .
N37 N 0.0426(9) 0.0616(6) 0.6930(6) 0.090(4) Uani 1 1 d .
N38 N -0.0980(9) 0.4505(6) -0.0558(6) 0.100(5) Uani 1 1 d .
N40 N 0.1888(7) 0.3848(6) -0.0251(6) 0.081(4) Uani 1 1 d .
C2 C 0.2441(8) 0.2901(6) 0.0141(6) 0.071(4) Uani 1 1 d .
H2A H 0.2922 0.2940 0.0501 0.106 Uiso 1 1 calc R
H2B H 0.2635 0.2706 -0.0206 0.106 Uiso 1 1 calc R
H2C H 0.1974 0.2703 0.0280 0.106 Uiso 1 1 calc R
C3 C 0.0148(10) 0.0346(6) 0.7271(7) 0.076(4) Uani 1 1 d .
C4 C 0.2498(13) 0.0872(8) 0.2033(9) 0.121(7) Uiso 1 1 d .
H4A H 0.2126 0.1155 0.2147 0.182 Uiso 1 1 calc R
H4B H 0.3080 0.0916 0.2281 0.182 Uiso 1 1 calc R
H4C H 0.2271 0.0523 0.2130 0.182 Uiso 1 1 calc R
C6 C -0.0194(14) -0.0013(7) 0.7694(9) 0.128(8) Uani 1 1 d .
H6A H -0.0080 -0.0383 0.7584 0.192 Uiso 1 1 calc R
H6B H -0.0815 0.0042 0.7647 0.192 Uiso 1 1 calc R
H6C H 0.0082 0.0058 0.8138 0.192 Uiso 1 1 calc R
C7 C 0.2135(9) 0.3425(8) -0.0086(6) 0.069(4) Uani 1 1 d .
C8 C -0.2615(11) 0.4530(8) -0.0984(11) 0.130(8) Uani 1 1 d .
H8A H -0.2731 0.4383 -0.1418 0.195 Uiso 1 1 calc R
H8B H -0.2833 0.4896 -0.0990 0.195 Uiso 1 1 calc R
H8C H -0.2903 0.4310 -0.0705 0.195 Uiso 1 1 calc R
C32 C -0.1622(6) 0.0527(4) 0.3857(4) 0.036(2) Uani 1 1 d .
C33 C -0.1715(10) 0.4529(7) -0.0748(7) 0.079(4) Uani 1 1 d .
C34 C 0.2521(12) 0.0902(8) 0.1368(10) 0.112(6) Uiso 1 1 d .
C37 C -0.4185(6) 0.2972(4) 0.2418(5) 0.037(2) Uani 1 1 d .
C43 C 0.2708(6) 0.2501(4) 0.1822(5) 0.040(2) Uani 1 1 d .
C44 C -0.3840(6) 0.1429(4) 0.2601(4) 0.040(2) Uani 1 1 d .
C47 C -0.4070(6) 0.2047(5) 0.3531(5) 0.042(3) Uani 1 1 d .
C48 C -0.0001(6) 0.0376(4) 0.4201(5) 0.037(2) Uani 1 1 d .
C51 C -0.1760(6) 0.1161(4) 0.1326(4) 0.036(2) Uani 1 1 d .
C55 C 0.1322(6) 0.2813(4) 0.5647(4) 0.035(2) Uani 1 1 d .
C56 C 0.3419(6) 0.1736(5) 0.3401(5) 0.045(3) Uani 1 1 d .
C57 C -0.3494(6) 0.3644(4) 0.3258(4) 0.034(2) Uani 1 1 d .
C60 C 0.3411(7) 0.2975(5) 0.2845(5) 0.049(3) Uani 1 1 d .
C61 C -0.3439(6) 0.3245(4) 0.2755(4) 0.035(2) Uani 1 1 d .
C63 C 0.0372(6) 0.3658(4) 0.0916(4) 0.039(2) Uani 1 1 d .
C65 C -0.1055(6) 0.4261(4) 0.4529(4) 0.033(2) Uani 1 1 d .
C66 C -0.1301(6) 0.4604(4) 0.2392(4) 0.037(2) Uani 1 1 d .
C68 C 0.1141(6) 0.3208(4) 0.5114(4) 0.031(2) Uani 1 1 d .
C70 C -0.1913(6) 0.0620(4) 0.1582(5) 0.039(2) Uani 1 1 d .
C72 C -0.1159(7) 0.3953(4) 0.0962(4) 0.039(2) Uani 1 1 d .
C75 C 0.3203(6) 0.2126(4) 0.4469(5) 0.042(3) Uani 1 1 d .
C76 C -0.0472(6) 0.3589(4) 0.1126(4) 0.038(2) Uani 1 1 d .
C77 C 0.2668(6) 0.2786(4) 0.2422(5) 0.039(2) Uani 1 1 d .
C78 C -0.0694(6) 0.0626(4) 0.3803(4) 0.035(2) Uani 1 1 d .
C79 C 0.0348(6) 0.1497(4) 0.1066(4) 0.035(2) Uani 1 1 d .
C82 C -0.1749(6) 0.1276(4) 0.0670(5) 0.038(2) Uani 1 1 d .
C85 C 0.0259(7) 0.0942(5) 0.0981(5) 0.042(3) Uani 1 1 d .
C87 C 0.0386(6) 0.1876(5) 0.0525(4) 0.040(2) Uani 1 1 d .
C89 C 0.0112(6) 0.1386(4) 0.5141(4) 0.037(2) Uani 1 1 d .
C91 C -0.3535(6) 0.1783(4) 0.3148(4) 0.036(2) Uani 1 1 d .
C92 C 0.1020(6) 0.1238(4) 0.5351(5) 0.041(2) Uani 1 1 d .
C95 C -0.0822(6) 0.3519(4) 0.5392(5) 0.037(2) Uani 1 1 d .
C96 C 0.2872(6) 0.1892(4) 0.3829(4) 0.038(2) Uani 1 1 d .
C97 C 0.0234(7) 0.4575(5) 0.2176(5) 0.048(3) Uani 1 1 d .
C99 C -0.0438(6) 0.4344(4) 0.2445(4) 0.037(2) Uani 1 1 d .
C100 C -0.0549(7) 0.1214(5) 0.5467(5) 0.047(3) Uani 1 1 d .
C102 C -0.0999(6) 0.3695(4) 0.4737(4) 0.035(2) Uani 1 1 d .
C111 C 0.1117(6) 0.3776(4) 0.5228(4) 0.036(2) Uani 1 1 d .

loop_
_atom_site_aniso_label
_atom_site_aniso_U_11
_atom_site_aniso_U_22
_atom_site_aniso_U_33
_atom_site_aniso_U_23
_atom_site_aniso_U_13
_atom_site_aniso_U_12
Mn1 0.0189(7) 0.0418(8) 0.0237(7) -0.0007(6) 0.0062(5) 0.0013(6)
Mn2 0.0190(7) 0.0404(8) 0.0245(7) 0.0000(6) 0.0070(5) 0.0011(6)
Mn3 0.0210(8) 0.0410(8) 0.0247(7) 0.0002(6) 0.0072(5) -0.0001(6)
Mn4 0.0183(7) 0.0416(9) 0.0246(7) 0.0003(6) 0.0056(5) 0.0022(6)
Mn5 0.0204(8) 0.0439(9) 0.0298(7) 0.0019(6) 0.0034(5) -0.0033(6)
Mn6 0.0215(8) 0.0475(9) 0.0257(7) 0.0004(6) 0.0101(5) 0.0015(6)
Mn7 0.0237(8) 0.0445(9) 0.0294(7) -0.0012(6) 0.0074(6) 0.0043(6)
Mn8 0.0209(8) 0.0465(9) 0.0257(7) -0.0004(6) 0.0045(5) -0.0015(6)
O1 0.019(3) 0.037(4) 0.027(3) -0.001(3) 0.005(2) 0.002(3)
O2 0.017(3) 0.043(4) 0.029(3) 0.000(3) 0.011(2) 0.001(3)
O3 0.023(3) 0.036(4) 0.027(3) 0.001(3) 0.006(2) 0.004(3)
O4 0.026(3) 0.039(4) 0.023(3) 0.000(3) 0.006(2) -0.001(3)
O5 0.024(3) 0.043(4) 0.030(3) 0.000(3) 0.006(3) 0.000(3)
O6 0.019(4) 0.046(4) 0.040(4) -0.004(3) 0.009(3) -0.001(3)
O7 0.019(3) 0.060(5) 0.028(3) -0.005(3) 0.000(2) 0.006(3)
O8 0.026(4) 0.045(4) 0.023(3) -0.003(3) 0.006(2) 0.001(3)
O9 0.025(4) 0.043(4) 0.040(4) 0.002(3) 0.011(3) 0.007(3)
O10 0.020(3) 0.054(4) 0.033(3) 0.000(3) 0.007(3) -0.001(3)
O11 0.016(3) 0.049(4) 0.034(3) 0.000(3) 0.007(3) -0.001(3)
O12 0.031(4) 0.047(4) 0.028(3) 0.001(3) 0.010(3) -0.001(3)
O13 0.019(3) 0.051(4) 0.030(3) -0.002(3) 0.006(2) -0.006(3)
O14 0.021(3) 0.047(4) 0.030(3) -0.007(3) 0.009(3) -0.001(3)
O15 0.023(4) 0.049(4) 0.027(3) 0.002(3) 0.011(3) 0.003(3)
O16 0.015(3) 0.042(4) 0.036(3) 0.002(3) 0.005(2) -0.002(3)
O28 0.041(4) 0.046(4) 0.039(4) 0.003(3) 0.003(3) -0.006(3)
O29 0.021(4) 0.052(4) 0.032(3) 0.003(3) 0.006(3) -0.002(3)
O30 0.018(3) 0.048(4) 0.037(4) 0.003(3) -0.001(3) -0.001(3)
O31 0.027(4) 0.057(5) 0.038(4) -0.009(3) 0.010(3) 0.005(3)
O32 0.035(4) 0.055(5) 0.031(3) 0.004(3) 0.011(3) 0.007(3)
O33 0.033(4) 0.060(5) 0.037(4) 0.007(3) 0.013(3) 0.007(3)
O34 0.039(4) 0.051(4) 0.035(4) -0.009(3) 0.012(3) -0.001(3)
O35 0.030(4) 0.049(4) 0.039(4) 0.003(3) 0.007(3) 0.003(3)
O36 0.031(4) 0.040(4) 0.036(4) 0.000(3) 0.010(3) 0.002(3)
O37 0.030(4) 0.049(5) 0.026(3) 0.002(3) 0.006(3) -0.002(3)
O38 0.030(4) 0.052(4) 0.036(4) 0.002(3) 0.011(3) 0.002(3)
O39 0.027(4) 0.066(5) 0.032(4) -0.006(3) 0.010(3) -0.004(3)
O40 0.118(8) 0.074(6) 0.054(5) 0.011(5) 0.052(5) 0.032(6)
O41 0.243(18) 0.119(11) 0.080(8) -0.035(8) -0.051(9) 0.009(11)
O42 0.083(7) 0.113(9) 0.068(6) 0.025(6) 0.023(5) 0.022(6)
O43 0.131(10) 0.115(10) 0.117(9) -0.054(8) 0.070(8) -0.035(8)
O44 0.109(9) 0.129(11) 0.107(9) -0.008(8) 0.006(7) -0.022(8)
O45 0.137(11) 0.101(9) 0.114(9) 0.002(7) 0.045(8) 0.006(8)
O46 0.122(11) 0.201(16) 0.122(11) 0.015(11) 0.035(8) -0.054(11)
N1 0.018(4) 0.044(5) 0.032(4) -0.003(4) 0.003(3) -0.003(3)
N2 0.026(5) 0.040(5) 0.030(4) 0.008(4) 0.004(3) -0.005(3)
N3 0.021(4) 0.045(5) 0.033(4) 0.000(4) 0.007(3) -0.002(3)
N4 0.024(5) 0.048(5) 0.026(4) 0.003(3) 0.006(3) 0.001(3)
N5 0.014(4) 0.059(5) 0.023(4) 0.002(4) 0.009(3) 0.003(3)
N6 0.032(5) 0.054(5) 0.029(4) 0.002(4) 0.012(3) -0.001(4)
N7 0.026(5) 0.051(5) 0.028(4) 0.002(4) 0.010(3) 0.007(4)
N8 0.032(5) 0.043(5) 0.027(4) 0.005(4) 0.006(3) 0.004(4)
N9 0.029(5) 0.045(5) 0.032(4) 0.000(4) 0.009(3) 0.005(4)
N10 0.031(5) 0.055(5) 0.015(4) 0.002(3) 0.005(3) 0.003(4)
N11 0.031(5) 0.046(5) 0.026(4) -0.001(4) -0.001(3) -0.001(4)
N12 0.026(5) 0.051(5) 0.030(4) -0.007(4) 0.006(3) -0.004(4)
N13 0.047(6) 0.073(7) 0.041(6) -0.005(5) 0.010(4) 0.006(5)
N14 0.062(6) 0.044(6) 0.047(5) -0.009(4) 0.005(4) -0.005(5)
N15 0.017(5) 0.104(8) 0.044(5) -0.008(5) 0.013(4) -0.007(5)
N16 0.017(5) 0.090(7) 0.038(5) 0.002(5) -0.002(3) -0.011(4)
N17 0.028(5) 0.065(6) 0.056(6) 0.015(5) 0.008(4) -0.005(4)
N18 0.022(5) 0.073(7) 0.047(5) 0.023(5) 0.005(4) -0.001(4)
N19 0.026(6) 0.088(8) 0.064(6) -0.026(6) 0.008(4) -0.003(5)
N20 0.023(5) 0.090(8) 0.050(5) -0.022(5) 0.013(4) -0.005(4)
N21 0.066(7) 0.074(8) 0.044(6) -0.001(5) 0.025(5) -0.001(6)
N22 0.076(7) 0.054(6) 0.031(5) -0.003(4) 0.024(4) 0.008(5)
N23 0.040(6) 0.053(6) 0.050(5) 0.003(4) 0.010(4) 0.000(5)
N24 0.046(6) 0.078(7) 0.058(6) 0.025(5) 0.030(5) 0.012(5)
N25 0.025(5) 0.089(8) 0.052(6) -0.022(5) 0.009(4) -0.005(5)
N26 0.028(5) 0.056(6) 0.036(4) -0.012(4) 0.010(3) -0.002(4)
N27 0.073(8) 0.078(8) 0.068(7) 0.026(6) 0.037(6) 0.014(6)
N28 0.035(5) 0.057(6) 0.052(5) 0.009(5) 0.002(4) 0.008(4)
N29 0.063(6) 0.058(6) 0.032(5) -0.004(4) 0.016(4) -0.008(5)
N30 0.071(7) 0.047(6) 0.031(4) -0.003(4) 0.012(4) 0.006(5)
N31 0.051(6) 0.046(6) 0.045(5) -0.008(4) 0.008(4) 0.003(4)
N32 0.037(5) 0.054(5) 0.023(4) -0.003(4) 0.008(3) -0.001(4)
N33 0.034(6) 0.100(9) 0.048(6) -0.015(6) 0.002(4) -0.007(5)
N34 0.026(5) 0.093(8) 0.030(4) -0.002(5) 0.005(3) -0.012(4)
N35 0.038(5) 0.069(7) 0.039(5) 0.019(5) 0.004(4) 0.006(4)
N36 0.038(7) 0.129(11) 0.095(9) 0.054(8) 0.026(6) 0.011(6)
N37 0.111(11) 0.106(11) 0.055(7) 0.005(7) 0.022(7) -0.024(8)
N38 0.076(10) 0.138(13) 0.089(9) 0.066(9) 0.025(7) 0.020(8)
N40 0.046(7) 0.130(12) 0.072(8) 0.011(8) 0.026(6) 0.008(7)
C2 0.047(8) 0.116(12) 0.056(8) 0.024(8) 0.025(6) 0.012(8)
C3 0.102(12) 0.075(10) 0.053(8) 0.001(7) 0.019(8) -0.004(8)
C6 0.21(2) 0.099(14) 0.102(13) 0.012(11) 0.099(15) -0.023(14)
C7 0.052(9) 0.116(14) 0.042(7) 0.007(8) 0.015(6) -0.010(8)
C8 0.064(13) 0.118(16) 0.20(2) -0.037(16) 0.014(12) 0.010(10)
C32 0.033(6) 0.042(6) 0.032(5) -0.002(4) 0.004(4) -0.001(4)
C33 0.053(10) 0.116(13) 0.067(9) 0.020(9) 0.013(7) 0.011(8)
C37 0.018(6) 0.060(7) 0.038(5) -0.011(5) 0.013(4) 0.004(5)
C43 0.022(6) 0.061(7) 0.039(5) -0.001(5) 0.012(4) 0.004(5)
C44 0.036(6) 0.054(7) 0.029(5) 0.010(5) 0.006(4) -0.001(5)
C47 0.019(6) 0.071(8) 0.037(5) 0.002(5) 0.003(4) -0.007(5)
C48 0.031(6) 0.045(6) 0.034(5) 0.001(5) 0.002(4) -0.008(5)
C51 0.017(5) 0.056(7) 0.031(5) -0.004(5) -0.002(4) 0.005(4)
C55 0.031(6) 0.054(7) 0.023(5) 0.002(4) 0.012(4) 0.000(4)
C56 0.018(6) 0.078(8) 0.039(6) -0.005(5) 0.008(4) -0.005(5)
C57 0.024(5) 0.055(6) 0.028(5) -0.003(4) 0.014(4) 0.001(4)
C60 0.030(7) 0.073(8) 0.049(6) -0.010(6) 0.019(5) -0.004(5)
C61 0.018(5) 0.059(7) 0.027(5) -0.008(4) 0.004(4) 0.006(4)
C63 0.035(6) 0.054(7) 0.032(5) 0.007(5) 0.016(4) -0.002(5)
C65 0.028(5) 0.046(6) 0.028(5) -0.007(4) 0.009(4) -0.002(4)
C66 0.035(6) 0.041(6) 0.032(5) 0.001(4) -0.002(4) 0.008(5)
C68 0.026(5) 0.044(6) 0.022(4) -0.005(4) 0.006(4) -0.007(4)
C70 0.024(6) 0.048(7) 0.043(6) -0.002(5) 0.001(4) -0.004(4)
C72 0.040(7) 0.049(7) 0.029(5) 0.002(5) 0.009(4) 0.001(5)
C75 0.023(6) 0.059(7) 0.038(6) 0.001(5) -0.007(4) -0.009(5)
C76 0.040(6) 0.051(6) 0.024(5) 0.009(4) 0.008(4) 0.006(5)
C77 0.023(6) 0.048(6) 0.044(6) -0.011(5) 0.005(4) -0.007(4)
C78 0.030(6) 0.044(6) 0.033(5) 0.001(4) 0.011(4) 0.000(4)
C79 0.025(5) 0.054(7) 0.029(5) -0.003(4) 0.010(4) 0.002(4)
C82 0.021(5) 0.048(6) 0.042(6) -0.012(5) 0.004(4) 0.003(4)
C85 0.037(6) 0.057(8) 0.036(6) 0.000(5) 0.016(4) 0.003(5)
C87 0.038(6) 0.059(7) 0.029(5) 0.002(5) 0.016(4) 0.007(5)
C89 0.028(6) 0.054(7) 0.032(5) 0.006(5) 0.009(4) -0.001(4)
C91 0.018(5) 0.056(7) 0.034(5) 0.004(5) 0.006(4) -0.002(4)
C92 0.036(6) 0.048(6) 0.037(6) 0.004(5) 0.003(4) 0.002(5)
C95 0.042(6) 0.037(6) 0.037(6) -0.001(4) 0.021(5) -0.004(4)
C96 0.027(6) 0.058(7) 0.029(5) -0.006(5) 0.005(4) -0.006(5)
C97 0.040(7) 0.055(7) 0.051(7) 0.014(5) 0.019(5) 0.016(5)
C99 0.030(6) 0.059(7) 0.022(5) 0.004(5) 0.006(4) 0.005(5)
C100 0.024(6) 0.064(8) 0.052(7) 0.010(6) 0.007(5) -0.001(5)
C102 0.030(5) 0.045(6) 0.034(5) -0.003(5) 0.014(4) 0.000(4)
C111 0.031(6) 0.046(7) 0.033(5) -0.006(5) 0.007(4) -0.002(5)

loop_
_atom_type_symbol
_atom_type_description
_atom_type_scat_dispersion_real
_atom_type_scat_dispersion_imag
_atom_type_scat_source
C C 0.0033 0.0016 'International Tables Vol C Tables 4.2.6.8 and 6.1.1.4'
H H 0.0000 0.0000 'International Tables Vol C Tables 4.2.6.8 and 6.1.1.4'
N N 0.0061 0.0033 'International Tables Vol C Tables 4.2.6.8 and 6.1.1.4'
O O 0.0106 0.0060 'International Tables Vol C Tables 4.2.6.8 and 6.1.1.4'
Mn Mn 0.3368 0.7283 'International Tables Vol C Tables 4.2.6.8 and 6.1.1.4'

loop_
_geom_angle_atom_site_label_1
_geom_angle_atom_site_label_2
_geom_angle_atom_site_label_3
_geom_angle
O4 Mn1 O1 82.1(3)
O4 Mn1 O5 92.4(3)
O1 Mn1 O5 172.5(3)
O4 Mn1 O6 169.6(3)
O1 Mn1 O6 97.6(3)
O5 Mn1 O6 88.7(3)
O4 Mn1 O7 104.9(3)
O1 Mn1 O7 90.5(2)
O5 Mn1 O7 86.0(2)
O6 Mn1 O7 85.4(3)
O4 Mn1 O3 82.9(2)
O1 Mn1 O3 81.0(2)
O5 Mn1 O3 103.3(2)
O6 Mn1 O3 86.8(2)
O7 Mn1 O3 167.7(2)
O4 Mn1 Mn2 41.98(18)
O1 Mn1 Mn2 40.51(18)
O5 Mn1 Mn2 133.22(19)
O6 Mn1 Mn2 138.04(19)
O7 Mn1 Mn2 95.46(19)
O3 Mn1 Mn2 83.98(16)
O4 Mn1 Mn4 46.48(18)
O1 Mn1 Mn4 85.61(18)
O5 Mn1 Mn4 94.22(18)
O6 Mn1 Mn4 123.17(18)
O7 Mn1 Mn4 151.38(19)
O3 Mn1 Mn4 37.40(15)
Mn2 Mn1 Mn4 63.85(5)
O4 Mn1 Mn3 83.10(18)
O1 Mn1 Mn3 45.07(17)
O5 Mn1 Mn3 139.47(18)
O6 Mn1 Mn3 89.34(18)
O7 Mn1 Mn3 134.12(17)
O3 Mn1 Mn3 36.14(15)
Mn2 Mn1 Mn3 60.39(4)
Mn4 Mn1 Mn3 54.37(4)
O1 Mn2 O4 81.3(2)
O1 Mn2 O9 173.1(2)
O4 Mn2 O9 98.8(3)
O1 Mn2 O8 92.0(3)
O4 Mn2 O8 172.7(3)
O9 Mn2 O8 88.2(3)
O1 Mn2 O10 105.9(2)
O4 Mn2 O10 90.6(2)
O9 Mn2 O10 81.0(2)
O8 Mn2 O10 88.5(2)
O1 Mn2 O2 84.9(2)
O4 Mn2 O2 82.3(2)
O9 Mn2 O2 88.3(2)
O8 Mn2 O2 100.0(2)
O10 Mn2 O2 166.2(2)
O1 Mn2 Mn1 41.29(17)
O4 Mn2 Mn1 40.43(18)
O9 Mn2 Mn1 139.18(19)
O8 Mn2 Mn1 132.55(19)
O10 Mn2 Mn1 96.21(18)
O2 Mn2 Mn1 86.11(17)
O1 Mn2 Mn3 48.23(17)
O4 Mn2 Mn3 86.01(18)
O9 Mn2 Mn3 124.86(18)
O8 Mn2 Mn3 91.66(18)
O10 Mn2 Mn3 154.11(19)
O2 Mn2 Mn3 37.58(16)
Mn1 Mn2 Mn3 65.15(5)
O1 Mn2 Mn4 83.86(18)
O4 Mn2 Mn4 44.84(17)
O9 Mn2 Mn4 91.29(19)
O8 Mn2 Mn4 137.61(17)
O10 Mn2 Mn4 133.24(17)
O2 Mn2 Mn4 37.65(15)
Mn1 Mn2 Mn4 61.12(5)
Mn3 Mn2 Mn4 54.94(4)
O2 Mn3 O3 81.8(3)
O2 Mn3 O12 92.2(3)
O3 Mn3 O12 173.1(3)
O2 Mn3 O11 169.2(3)
O3 Mn3 O11 103.1(3)
O12 Mn3 O11 83.5(3)
O2 Mn3 O13 105.9(2)
O3 Mn3 O13 89.6(2)
O12 Mn3 O13 88.7(2)
O11 Mn3 O13 84.0(2)
O2 Mn3 O1 83.3(2)
O3 Mn3 O1 80.2(2)
O12 Mn3 O1 102.6(2)
O11 Mn3 O1 88.0(2)
O13 Mn3 O1 165.3(2)
O2 Mn3 Mn4 42.11(18)
O3 Mn3 Mn4 40.24(18)
O12 Mn3 Mn4 133.3(2)
O11 Mn3 Mn4 143.29(19)
O13 Mn3 Mn4 94.80(16)
O1 Mn3 Mn4 84.32(15)
O2 Mn3 Mn2 46.44(17)
O3 Mn3 Mn2 84.71(18)
O12 Mn3 Mn2 93.64(19)
O11 Mn3 Mn2 123.74(17)
O13 Mn3 Mn2 152.28(18)
O1 Mn3 Mn2 37.79(15)
Mn4 Mn3 Mn2 63.91(5)
O2 Mn3 Mn1 83.22(17)
O3 Mn3 Mn1 44.14(17)
O12 Mn3 Mn1 138.82(19)
O11 Mn3 Mn1 93.51(18)
O13 Mn3 Mn1 131.94(17)
O1 Mn3 Mn1 36.22(15)
Mn4 Mn3 Mn1 60.44(5)
Mn2 Mn3 Mn1 54.46(4)
O3 Mn4 O2 81.4(3)
O3 Mn4 O15 172.9(2)
O2 Mn4 O15 98.8(3)
O3 Mn4 O16 91.0(3)
O2 Mn4 O16 172.4(3)
O15 Mn4 O16 88.8(3)
O3 Mn4 O14 103.7(2)
O2 Mn4 O14 89.3(2)
O15 Mn4 O14 83.4(2)
O16 Mn4 O14 92.0(2)
O3 Mn4 O4 83.8(2)
O2 Mn4 O4 82.2(2)
O15 Mn4 O4 89.2(2)
O16 Mn4 O4 97.5(2)
O14 Mn4 O4 167.8(2)
O3 Mn4 Mn3 41.39(18)
O2 Mn4 Mn3 40.61(18)
O15 Mn4 Mn3 139.37(19)
O16 Mn4 Mn3 131.79(19)
O14 Mn4 Mn3 93.22(16)
O4 Mn4 Mn3 86.03(15)
O3 Mn4 Mn1 47.23(17)
O2 Mn4 Mn1 86.14(18)
O15 Mn4 Mn1 125.66(17)
O16 Mn4 Mn1 89.10(18)
O14 Mn4 Mn1 150.90(17)
O4 Mn4 Mn1 37.51(16)
Mn3 Mn4 Mn1 65.20(5)
O3 Mn4 Mn2 83.17(19)
O2 Mn4 Mn2 44.78(16)
O15 Mn4 Mn2 91.95(19)
O16 Mn4 Mn2 135.11(17)
O14 Mn4 Mn2 132.67(17)
O4 Mn4 Mn2 37.63(15)
Mn3 Mn4 Mn2 61.15(5)
Mn1 Mn4 Mn2 55.03(5)
O3 Mn5 O30 126.4(2)
O3 Mn5 O28 132.4(2)
O30 Mn5 O28 83.5(3)
O3 Mn5 O29 130.2(2)
O30 Mn5 O29 87.4(2)
O28 Mn5 O29 80.2(2)
O3 Mn5 N1 74.9(2)
O30 Mn5 N1 154.5(3)
O28 Mn5 N1 71.1(3)
O29 Mn5 N1 86.8(2)
O3 Mn5 N2 78.2(2)
O30 Mn5 N2 83.5(3)
O28 Mn5 N2 147.8(3)
O29 Mn5 N2 69.9(2)
N1 Mn5 N2 117.5(3)
O3 Mn5 N3 73.4(2)
O30 Mn5 N3 70.6(2)
O28 Mn5 N3 86.8(3)
O29 Mn5 N3 155.6(3)
N1 Mn5 N3 108.4(3)
N2 Mn5 N3 116.1(3)
O4 Mn6 O31 128.1(2)
O4 Mn6 O33 132.8(2)
O31 Mn6 O33 87.6(3)
O4 Mn6 O32 130.5(2)
O31 Mn6 O32 79.7(2)
O33 Mn6 O32 79.5(3)
O4 Mn6 N4 76.7(2)
O31 Mn6 N4 69.9(2)
O33 Mn6 N4 91.9(3)
O32 Mn6 N4 148.7(2)
O4 Mn6 N5 73.7(2)
O31 Mn6 N5 84.4(3)
O33 Mn6 N5 148.6(2)
O32 Mn6 N5 69.3(3)
N4 Mn6 N5 113.4(3)
O4 Mn6 N6 76.0(2)
O31 Mn6 N6 155.6(3)
O33 Mn6 N6 70.0(3)
O32 Mn6 N6 86.6(2)
N4 Mn6 N6 118.8(3)
N5 Mn6 N6 109.6(3)
O2 Mn7 O35 133.5(2)
O2 Mn7 O34 131.4(2)
O35 Mn7 O34 83.3(3)
O2 Mn7 O36 130.0(2)
O35 Mn7 O36 79.8(2)
O34 Mn7 O36 78.5(2)
O2 Mn7 N9 73.2(2)
O35 Mn7 N9 148.3(3)
O34 Mn7 N9 88.1(3)
O36 Mn7 N9 68.6(3)
O2 Mn7 N7 75.5(2)
O35 Mn7 N7 94.1(3)
O34 Mn7 N7 70.5(2)
O36 Mn7 N7 148.9(2)
N9 Mn7 N7 111.7(3)
O2 Mn7 N8 75.0(2)
O35 Mn7 N8 71.0(3)
O34 Mn7 N8 152.8(3)
O36 Mn7 N8 88.1(2)
N9 Mn7 N8 109.1(3)
N7 Mn7 N8 118.9(3)
O1 Mn8 O38 130.1(3)
O1 Mn8 O39 132.6(2)
O38 Mn8 O39 86.7(3)
O1 Mn8 O37 130.6(2)
O38 Mn8 O37 77.7(2)
O39 Mn8 O37 79.3(2)
O1 Mn8 N12 77.2(2)
O38 Mn8 N12 93.3(3)
O39 Mn8 N12 71.1(2)
O37 Mn8 N12 149.6(3)
O1 Mn8 N10 73.7(2)
O38 Mn8 N10 147.4(2)
O39 Mn8 N10 89.4(3)
O37 Mn8 N10 69.8(2)
N12 Mn8 N10 115.9(3)
O1 Mn8 N11 75.2(2)
O38 Mn8 N11 70.0(3)
O39 Mn8 N11 152.2(3)
O37 Mn8 N11 81.1(2)
N12 Mn8 N11 123.4(3)
N10 Mn8 N11 102.1(3)
Mn2 O1 Mn1 98.2(3)
Mn2 O1 Mn8 121.4(3)
Mn1 O1 Mn8 120.3(3)
Mn2 O1 Mn3 94.0(2)
Mn1 O1 Mn3 98.7(2)
Mn8 O1 Mn3 118.8(3)
Mn3 O2 Mn4 97.3(3)
Mn3 O2 Mn7 122.2(3)
Mn4 O2 Mn7 121.3(3)
Mn3 O2 Mn2 96.0(2)
Mn4 O2 Mn2 97.6(2)
Mn7 O2 Mn2 116.9(3)
Mn4 O3 Mn3 98.4(3)
Mn4 O3 Mn5 120.3(3)
Mn3 O3 Mn5 120.5(3)
Mn4 O3 Mn1 95.4(2)
Mn3 O3 Mn1 99.7(2)
Mn5 O3 Mn1 117.6(3)
Mn1 O4 Mn2 97.6(3)
Mn1 O4 Mn6 122.8(3)
Mn2 O4 Mn6 120.4(3)
Mn1 O4 Mn4 96.0(2)
Mn2 O4 Mn4 97.5(2)
Mn6 O4 Mn4 117.0(3)
N5 O5 Mn1 113.7(5)
N3 O6 Mn1 115.7(5)
N12 O7 Mn1 110.9(5)
N10 O8 Mn2 113.0(5)
N8 O9 Mn2 117.3(5)
N4 O10 Mn2 111.0(5)
N11 O11 Mn3 116.6(5)
N9 O12 Mn3 114.8(5)
N2 O13 Mn3 112.2(5)
N7 O14 Mn4 110.9(5)
N6 O15 Mn4 117.5(5)
N1 O16 Mn4 114.8(5)
C70 O28 Mn5 118.4(7)
C44 O29 Mn5 117.9(6)
C32 O30 Mn5 122.1(6)
C43 O31 Mn6 118.9(6)
C87 O32 Mn6 117.8(6)
C63 O33 Mn6 118.4(6)
C57 O34 Mn7 119.2(6)
C66 O35 Mn7 119.6(6)
C65 O36 Mn7 117.6(6)
C55 O37 Mn8 119.7(6)
C92 O38 Mn8 112.7(6)
C75 O39 Mn8 118.2(6)
C51 N1 O16 120.2(8)
C51 N1 Mn5 116.2(6)
O16 N1 Mn5 123.3(5)
O13 N2 C91 119.3(8)
O13 N2 Mn5 124.3(5)
C91 N2 Mn5 115.5(6)
C78 N3 O6 117.1(7)
C78 N3 Mn5 114.2(6)
O6 N3 Mn5 128.7(6)
O10 N4 C77 118.2(7)
O10 N4 Mn6 125.9(5)
C77 N4 Mn6 115.7(6)
C79 N5 O5 118.2(8)
C79 N5 Mn6 115.7(6)
O5 N5 Mn6 125.5(5)
O15 N6 C76 117.6(8)
O15 N6 Mn6 128.1(6)
C76 N6 Mn6 114.3(6)
C61 N7 O14 117.6(8)
C61 N7 Mn7 115.6(6)
O14 N7 Mn7 126.8(5)
C99 N8 O9 116.7(7)
C99 N8 Mn7 114.0(6)
O9 N8 Mn7 129.3(6)
C102 N9 O12 116.8(8)
C102 N9 Mn7 117.7(7)
O12 N9 Mn7 125.1(5)
C68 N10 O8 118.6(8)
C68 N10 Mn8 115.7(6)
O8 N10 Mn8 125.3(5)
O11 N11 C89 118.5(8)
O11 N11 Mn8 131.0(6)
C89 N11 Mn8 109.0(6)
C96 N12 O7 118.0(7)
C96 N12 Mn8 116.0(6)
O7 N12 Mn8 125.9(5)
C70 N14 H74A 120.0
C70 N14 H74B 120.0
H74A N14 H74B 120.0
C44 N16 H45A 120.0
C44 N16 H45B 120.0
H45A N16 H45B 120.0
C32 N18 H83A 120.0
C32 N18 H83B 120.0
H83A N18 H83B 120.0
C43 N20 H20A 120.0
C43 N20 H20B 120.0
H20A N20 H20B 120.0
C87 N22 H49A 120.0
C87 N22 H49B 120.0
H49A N22 H49B 120.0
C63 N24 H50A 120.0
C63 N24 H50B 120.0
H50A N24 H50B 120.0
C57 N26 H34A 120.0
C57 N26 H34B 120.0
H34A N26 H34B 120.0
C66 N28 H58A 120.0
C66 N28 H58B 120.0
H58A N28 H58B 120.0
C65 N30 H52A 120.0
C65 N30 H52B 120.0
H52A N30 H52B 120.0
C55 N32 H46A 120.0
C55 N32 H46B 120.0
H46A N32 H46B 120.0
C75 N34 H69A 120.0
C75 N34 H69B 120.0
H69A N34 H69B 120.0
C92 N35 H67A 120.0
C92 N35 H67B 120.0
H67A N35 H67B 120.0
C7 C2 H2A 109.5
C7 C2 H2B 109.5
H2A C2 H2B 109.5
C7 C2 H2C 109.5
H2A C2 H2C 109.5
H2B C2 H2C 109.5
N37 C3 C6 178.1(18)
C34 C4 H4A 109.5
C34 C4 H4B 109.5
H4A C4 H4B 109.5
C34 C4 H4C 109.5
H4A C4 H4C 109.5
H4B C4 H4C 109.5
C3 C6 H6A 109.5
C3 C6 H6B 109.5
H6A C6 H6B 109.5
C3 C6 H6C 109.5
H6A C6 H6C 109.5
H6B C6 H6C 109.5
N40 C7 C2 178.2(15)
C33 C8 H8A 109.5
C33 C8 H8B 109.5
H8A C8 H8B 109.5
C33 C8 H8C 109.5
H8A C8 H8C 109.5
H8B C8 H8C 109.5
O30 C32 N18 123.8(9)
O30 C32 C78 118.8(9)
N18 C32 C78 117.5(9)
N38 C33 C8 177(2)
N39 C34 C4 170(2)
N25 C37 C61 179.4(12)
O31 C43 N20 121.8(9)
O31 C43 C77 119.3(8)
N20 C43 C77 118.7(9)
O29 C44 N16 120.9(10)
O29 C44 C91 118.3(9)
N16 C44 C91 120.8(9)
N15 C47 C91 177.2(11)
N17 C48 C78 179.1(11)
N1 C51 C82 121.6(9)
N1 C51 C70 113.6(8)
C82 C51 C70 124.7(9)
O37 C55 N32 123.3(9)
O37 C55 C68 117.7(8)
N32 C55 C68 119.1(9)
N33 C56 C96 178.4(14)
O34 C57 N26 122.1(9)
O34 C57 C61 119.1(8)
N26 C57 C61 118.8(8)
N19 C60 C77 177.4(14)
N7 C61 C37 122.5(8)
N7 C61 C57 115.3(8)
C37 C61 C57 122.1(8)
O33 C63 N24 121.5(9)
O33 C63 C76 120.4(9)
N24 C63 C76 118.0(9)
O36 C65 N30 124.0(9)
O36 C65 C102 119.9(8)
N30 C65 C102 116.1(8)
O35 C66 N28 123.6(9)
O35 C66 C99 119.5(9)
N28 C66 C99 116.9(9)
N10 C68 C111 122.6(9)
N10 C68 C55 115.1(9)
C111 C68 C55 122.3(8)
O28 C70 N14 122.2(10)
O28 C70 C51 118.6(9)
N14 C70 C51 119.2(9)
N23 C72 C76 178.1(11)
O39 C75 N34 123.9(9)
O39 C75 C96 119.9(9)
N34 C75 C96 116.2(9)
N6 C76 C72 122.8(9)
N6 C76 C63 114.3(9)
C72 C76 C63 122.8(9)
N4 C77 C60 123.4(9)
N4 C77 C43 113.5(8)
C60 C77 C43 123.1(8)
N3 C78 C48 123.2(8)
N3 C78 C32 113.8(8)
C48 C78 C32 122.9(8)
N5 C79 C85 122.5(9)
N5 C79 C87 114.4(9)
C85 C79 C87 123.0(9)
N13 C82 C51 179.0(10)
N21 C85 C79 178.6(11)
O32 C87 N22 123.5(10)
O32 C87 C79 117.7(8)
N22 C87 C79 118.7(10)
N11 C89 C100 123.3(9)
N11 C89 C92 114.0(8)
C100 C89 C92 122.7(9)
N2 C91 C47 120.1(9)
N2 C91 C44 114.1(8)
C47 C91 C44 125.7(9)
O38 C92 N35 121.5(9)
O38 C92 C89 119.6(9)
N35 C92 C89 118.9(9)
N29 C95 C102 178.6(12)
N12 C96 C56 123.0(9)
N12 C96 C75 114.3(8)
C56 C96 C75 122.8(9)
N27 C97 C99 179.1(15)
N8 C99 C97 123.6(9)
N8 C99 C66 114.2(8)
C97 C99 C66 122.1(9)
N36 C100 C89 177.1(14)
N9 C102 C95 121.4(9)
N9 C102 C65 113.7(8)
C95 C102 C65 124.8(9)
N31 C111 C68 178.1(11)

loop_
_geom_bond_atom_site_label_1
_geom_bond_atom_site_label_2
_geom_bond_distance
Mn1 O4 1.873(6)
Mn1 O1 1.909(6)
Mn1 O5 1.981(6)
Mn1 O6 2.006(7)
Mn1 O7 2.183(6)
Mn1 O3 2.256(6)
Mn1 Mn2 2.863(2)
Mn1 Mn4 3.060(2)
Mn1 Mn3 3.1934(19)
Mn2 O1 1.879(6)
Mn2 O4 1.932(6)
Mn2 O9 1.968(7)
Mn2 O8 1.997(6)
Mn2 O10 2.181(6)
Mn2 O2 2.229(6)
Mn2 Mn3 3.0595(19)
Mn2 Mn4 3.137(2)
Mn3 O2 1.876(6)
Mn3 O3 1.911(6)
Mn3 O12 1.950(6)
Mn3 O11 2.002(6)
Mn3 O13 2.203(6)
Mn3 O1 2.287(6)
Mn3 Mn4 2.8592(19)
Mn4 O3 1.867(6)
Mn4 O2 1.933(6)
Mn4 O15 1.969(6)
Mn4 O16 1.988(6)
Mn4 O14 2.191(6)
Mn4 O4 2.231(6)
Mn5 O3 2.102(6)
Mn5 O30 2.166(6)
Mn5 O28 2.203(7)
Mn5 O29 2.235(6)
Mn5 N1 2.301(8)
Mn5 N2 2.301(8)
Mn5 N3 2.385(8)
Mn6 O4 2.111(6)
Mn6 O31 2.212(6)
Mn6 O33 2.230(7)
Mn6 O32 2.260(7)
Mn6 N4 2.354(8)
Mn6 N5 2.358(8)
Mn6 N6 2.417(8)
Mn7 O2 2.142(6)
Mn7 O35 2.173(7)
Mn7 O34 2.236(7)
Mn7 O36 2.324(7)
Mn7 N9 2.337(8)
Mn7 N7 2.349(8)
Mn7 N8 2.380(8)
Mn8 O1 2.118(6)
Mn8 O38 2.176(7)
Mn8 O39 2.224(7)
Mn8 O37 2.230(6)
Mn8 N12 2.313(7)
Mn8 N10 2.340(8)
Mn8 N11 2.417(8)
O5 N5 1.311(9)
O6 N3 1.324(9)
O7 N12 1.313(9)
O8 N10 1.323(9)
O9 N8 1.312(9)
O10 N4 1.301(9)
O11 N11 1.306(9)
O12 N9 1.329(10)
O13 N2 1.301(9)
O14 N7 1.334(9)
O15 N6 1.295(9)
O16 N1 1.320(10)
O28 C70 1.252(11)
O29 C44 1.251(11)
O30 C32 1.228(11)
O31 C43 1.271(12)
O32 C87 1.261(12)
O33 C63 1.247(12)
O34 C57 1.260(11)
O35 C66 1.250(12)
O36 C65 1.230(10)
O37 C55 1.245(12)
O38 C92 1.269(12)
O39 C75 1.238(12)
N1 C51 1.301(12)
N2 C91 1.310(12)
N3 C78 1.301(12)
N4 C77 1.309(12)
N39 C34 1.22(2)
N5 C79 1.297(11)
N6 C76 1.298(12)
N7 C61 1.301(11)
N8 C99 1.297(12)
N9 C102 1.307(12)
N10 C68 1.286(11)
N11 C89 1.310(12)
N12 C96 1.297(12)
N13 C82 1.155(12)
N14 C70 1.344(13)
N14 H74A 0.8800
N14 H74B 0.8800
N15 C47 1.147(13)
N16 C44 1.308(13)
N16 H45A 0.8800
N16 H45B 0.8800
N17 C48 1.156(12)
N18 C32 1.322(12)
N18 H83A 0.8800
N18 H83B 0.8800
N19 C60 1.137(13)
N20 C43 1.313(12)
N20 H20A 0.8800
N20 H20B 0.8800
N21 C85 1.144(14)
N22 C87 1.305(12)
N22 H49A 0.8800
N22 H49B 0.8800
N23 C72 1.149(13)
N24 C63 1.330(13)
N24 H50A 0.8800
N24 H50B 0.8800
N25 C37 1.132(12)
N26 C57 1.312(11)
N26 H34A 0.8800
N26 H34B 0.8800
N27 C97 1.130(14)
N28 C66 1.331(13)
N28 H58A 0.8800
N28 H58B 0.8800
N29 C95 1.123(12)
N30 C65 1.320(12)
N30 H52A 0.8800
N30 H52B 0.8800
N31 C111 1.117(12)
N32 C55 1.320(11)
N32 H46A 0.8800
N32 H46B 0.8800
N33 C56 1.129(13)
N34 C75 1.341(13)
N34 H69A 0.8800
N34 H69B 0.8800
N35 C92 1.321(12)
N35 H67A 0.8800
N35 H67B 0.8800
N36 C100 1.136(13)
N37 C3 1.139(17)
N38 C33 1.160(17)
N40 C7 1.160(19)
C2 C7 1.45(2)
C2 H2A 0.9800
C2 H2B 0.9800
C2 H2C 0.9800
C3 C6 1.45(2)
C4 C34 1.42(2)
C4 H4A 0.9800
C4 H4B 0.9800
C4 H4C 0.9800
C6 H6A 0.9800
C6 H6B 0.9800
C6 H6C 0.9800
C8 C33 1.42(2)
C8 H8A 0.9800
C8 H8B 0.9800
C8 H8C 0.9800
C32 C78 1.514(13)
C37 C61 1.437(14)
C43 C77 1.474(13)
C44 C91 1.471(14)
C47 C91 1.439(14)
C48 C78 1.403(14)
C51 C82 1.428(14)
C51 C70 1.497(14)
C55 C68 1.493(13)
C56 C96 1.420(13)
C57 C61 1.477(13)
C60 C77 1.423(14)
C63 C76 1.495(13)
C65 C102 1.485(14)
C66 C99 1.499(13)
C68 C111 1.445(14)
C72 C76 1.413(14)
C75 C96 1.486(13)
C79 C85 1.407(16)
C79 C87 1.500(14)
C89 C100 1.422(13)
C89 C92 1.472(14)
C95 C102 1.437(13)
C97 C99 1.422(14)

loop_
_geom_hbond_atom_site_label_D
_geom_hbond_atom_site_label_H
_geom_hbond_atom_site_label_A
_geom_hbond_distance_DH
_geom_hbond_distance_HA
_geom_hbond_distance_DA
_geom_hbond_angle_DHA
_geom_hbond_site_symmetry_A
N35 H67B N37 0.88 2.07 2.896(15) 155.6 .
N20 H20B N25 0.88 2.12 2.936(12) 154.9 1_655
N26 H34B N19 0.88 2.28 3.102(12) 154.7 1_455
N14 H74A O34 0.88 2.54 3.394(12) 163.0 2_445
